data_7701235
loop_
_publ_author_name
'Hao, Pengfei'
'Guo, Chunyu'
'shen, junju'
'Fu, Yunlong'

_publ_section_title
;
 A novel photochromic hybrid containing trinuclear [Cd3Cl12]6- clusters
 and protonated tripyridyl-triazines
;
_journal_name_full 'Dalton Transactions'
_journal_paper_doi 10.1039/C9DT03494C
_journal_year 2019
_chemical_formula_moiety '2(C18 H15 N6), Cd3 Cl12'
_chemical_formula_sum 'C36 H30 Cd3 Cl12 N12'
_chemical_formula_weight 1393.32
_chemical_properties_physical Light-sensitive,Photo-sensitive
_space_group_IT_number 2
_space_group_name_Hall '-P 1'
_space_group_name_H-M_alt 'P -1'
_symmetry_cell_setting triclinic
_symmetry_space_group_name_Hall '-P 1'
_symmetry_space_group_name_H-M 'P -1'
_atom_sites_solution_hydrogens geom
_atom_sites_solution_primary direct
_atom_sites_solution_secondary difmap
_audit_creation_method SHELXL-97
_audit_update_record
;
2019-08-18 deposited with the CCDC.    2019-09-23 downloaded from the CCDC.
;
_cell_angle_alpha 84.328(8)
_cell_angle_beta 79.004(7)
_cell_angle_gamma 64.141(7)
_cell_formula_units_Z 1
_cell_length_a 9.819(4)
_cell_length_b 9.940(4)
_cell_length_c 13.353(6)
_cell_measurement_reflns_used 9718
_cell_measurement_temperature 273(2)
_cell_measurement_theta_max 28.27
_cell_measurement_theta_min 2.58
_cell_volume 1151.1(8)
_computing_cell_refinement 'Bruker SMART'
_computing_data_collection 'Bruker SMART'
_computing_data_reduction 'Bruker SAINT'
_computing_molecular_graphics 'Bruker SHELXTL'
_computing_publication_material 'Bruker SHELXTL'
_computing_structure_refinement 'SHELXL-97 (Sheldrick, 1997)'
_computing_structure_solution 'SHELXS-97 (Sheldrick, 1990)'
_diffrn_ambient_temperature 273(2)
_diffrn_measured_fraction_theta_full 0.962
_diffrn_measured_fraction_theta_max 0.962
_diffrn_measurement_device_type 'CCD area detector'
_diffrn_measurement_method 'phi and omega scans'
_diffrn_radiation_monochromator graphite
_diffrn_radiation_source 'fine-focus sealed tube'
_diffrn_radiation_type MoK\a
_diffrn_radiation_wavelength 0.71073
_diffrn_reflns_av_R_equivalents 0.0191
_diffrn_reflns_av_sigmaI/netI 0.0215
_diffrn_reflns_limit_h_max 13
_diffrn_reflns_limit_h_min -13
_diffrn_reflns_limit_k_max 13
_diffrn_reflns_limit_k_min -13
_diffrn_reflns_limit_l_max 17
_diffrn_reflns_limit_l_min -17
_diffrn_reflns_number 16637
_diffrn_reflns_theta_full 28.33
_diffrn_reflns_theta_max 28.33
_diffrn_reflns_theta_min 3.01
_exptl_absorpt_coefficient_mu 2.115
_exptl_absorpt_correction_T_max 0.6783
_exptl_absorpt_correction_T_min 0.3941
_exptl_absorpt_correction_type multi-scan
_exptl_absorpt_process_details SADABS
_exptl_crystal_colour colorless
_exptl_crystal_density_diffrn 2.010
_exptl_crystal_density_method 'not measured'
_exptl_crystal_description block
_exptl_crystal_F_000 678
_exptl_crystal_size_max 0.54
_exptl_crystal_size_mid 0.36
_exptl_crystal_size_min 0.20
_refine_diff_density_max 0.946
_refine_diff_density_min -1.086
_refine_diff_density_rms 0.083
_refine_ls_extinction_method none
_refine_ls_goodness_of_fit_ref 1.120
_refine_ls_hydrogen_treatment mixed
_refine_ls_matrix_type full
_refine_ls_number_parameters 286
_refine_ls_number_reflns 5510
_refine_ls_number_restraints 0
_refine_ls_restrained_S_all 1.120
_refine_ls_R_factor_all 0.0275
_refine_ls_R_factor_gt 0.0264
_refine_ls_shift/su_max 0.001
_refine_ls_shift/su_mean 0.000
_refine_ls_structure_factor_coef Fsqd
_refine_ls_weighting_details 'calc w=1/[\s^2^(Fo^2^)+(0.0247P)^2^+1.3816P] where P=(Fo^2^+2Fc^2^)/3'
_refine_ls_weighting_scheme calc
_refine_ls_wR_factor_gt 0.0660
_refine_ls_wR_factor_ref 0.0666
_reflns_number_gt 5305
_reflns_number_total 5510
_reflns_threshold_expression >2sigma(I)
_cod_data_source_file c9dt03494c2.cif
_cod_data_source_block aa_CCDC1
_cod_depositor_comments
;
The following automatic conversions were performed:

'_symmetry_cell_setting' value 'Triclinic' changed to 'triclinic'
according to
/home/data/users/saulius/crontab/automatic-downloads/rss-feeds/RSC/lib/dictionaries/cif_core.dic
dictionary named 'cif_core.dic' version 2.4.2 from 2011-04-26.

'_exptl_absorpt_correction_type' value 'Multi-scan' changed to
'multi-scan' according to
/home/data/users/saulius/crontab/automatic-downloads/rss-feeds/RSC/lib/dictionaries/cif_core.dic
dictionary named 'cif_core.dic' version 2.4.2 from 2011-04-26.

Automatic conversion script
Id: cif_fix_values 4973 2017-02-22 13:04:09Z antanas 
;
_cod_original_cell_volume 1151.0(8)
_cod_original_sg_symbol_Hall '-P 1  '
_cod_original_sg_symbol_H-M 'P -1   '
_cod_database_code 7701235

loop_
_symmetry_equiv_pos_as_xyz
'x, y, z'
'-x, -y, -z'

loop_
_atom_site_label
_atom_site_type_symbol
_atom_site_fract_x
_atom_site_fract_y
_atom_site_fract_z
_atom_site_U_iso_or_equiv
_atom_site_adp_type
_atom_site_occupancy
_atom_site_symmetry_multiplicity
_atom_site_calc_flag
_atom_site_refinement_flags
Cd1 Cd 1.0000 1.0000 0.5000 0.02390(6) Uani 1 2 d S
Cd2 Cd 0.90272(2) 0.803331(18) 0.766905(13) 0.03017(6) Uani 1 1 d .
Cl1 Cl 1.01639(7) 1.22026(6) 0.58082(4) 0.02716(11) Uani 1 1 d .
Cl2 Cl 0.81815(8) 1.18140(6) 0.37495(5) 0.03347(13) Uani 1 1 d .
Cl3 Cl 0.76807(6) 1.02415(6) 0.65020(4) 0.02615(11) Uani 1 1 d .
Cl4 Cl 1.01207(7) 0.54285(6) 0.71752(5) 0.03415(13) Uani 1 1 d .
Cl5 Cl 0.64516(8) 0.84618(9) 0.87249(5) 0.04152(15) Uani 1 1 d .
Cl6 Cl 1.01734(7) 0.86594(7) 0.89253(4) 0.03178(12) Uani 1 1 d .
C1 C 0.4670(2) 0.5222(2) 0.74092(15) 0.0205(4) Uani 1 1 d .
C2 C 0.3422(2) 0.5538(2) 0.90258(15) 0.0206(4) Uani 1 1 d .
C3 C 0.3492(2) 0.3757(2) 0.80745(15) 0.0204(4) Uani 1 1 d .
C4 C 0.5684(2) 0.5588(2) 0.65629(15) 0.0202(4) Uani 1 1 d .
C5 C 0.6358(3) 0.4687(2) 0.57160(16) 0.0249(4) Uani 1 1 d .
H5 H 0.6127 0.3889 0.5652 0.030 Uiso 1 1 calc R
C6 C 0.7378(3) 0.4985(3) 0.49674(17) 0.0284(5) Uani 1 1 d .
H6 H 0.7848 0.4384 0.4397 0.034 Uiso 1 1 calc R
C7 C 0.7055(3) 0.7036(3) 0.58783(18) 0.0302(5) Uani 1 1 d .
H7 H 0.7306 0.7827 0.5920 0.036 Uiso 1 1 calc R
C8 C 0.6039(3) 0.6781(3) 0.66463(17) 0.0279(5) Uani 1 1 d .
H8 H 0.5596 0.7395 0.7212 0.033 Uiso 1 1 calc R
C9 C 0.3003(2) 0.6289(2) 1.00230(15) 0.0207(4) Uani 1 1 d .
C10 C 0.3510(3) 0.7363(2) 1.01443(17) 0.0247(4) Uani 1 1 d .
H10 H 0.4121 0.7610 0.9607 0.030 Uiso 1 1 calc R
C11 C 0.3093(3) 0.8054(3) 1.10714(18) 0.0279(4) Uani 1 1 d .
H11 H 0.3408 0.8783 1.1163 0.033 Uiso 1 1 calc R
C12 C 0.1748(3) 0.6623(3) 1.17559(17) 0.0303(5) Uani 1 1 d .
H12 H 0.1157 0.6386 1.2312 0.036 Uiso 1 1 calc R
C13 C 0.2128(3) 0.5898(3) 1.08445(17) 0.0272(4) Uani 1 1 d .
H13 H 0.1806 0.5163 1.0780 0.033 Uiso 1 1 calc R
C14 C 0.3128(2) 0.2482(2) 0.79720(16) 0.0216(4) Uani 1 1 d .
C15 C 0.2322(3) 0.2021(3) 0.87944(18) 0.0313(5) Uani 1 1 d .
H15 H 0.2041 0.2479 0.9423 0.038 Uiso 1 1 calc R
C16 C 0.1947(3) 0.0874(3) 0.8663(2) 0.0352(5) Uani 1 1 d .
H16 H 0.1405 0.0552 0.9205 0.042 Uiso 1 1 calc R
C17 C 0.3168(3) 0.0606(3) 0.69625(19) 0.0297(5) Uani 1 1 d .
H17 H 0.3442 0.0117 0.6347 0.036 Uiso 1 1 calc R
C18 C 0.3599(3) 0.1729(3) 0.70536(17) 0.0255(4) Uani 1 1 d .
H18 H 0.4197 0.1981 0.6509 0.031 Uiso 1 1 calc R
N1 N 0.4245(2) 0.5985(2) 0.82687(14) 0.0236(4) Uani 1 1 d .
N2 N 0.3010(2) 0.4439(2) 0.89727(13) 0.0228(3) Uani 1 1 d .
N3 N 0.4325(2) 0.4102(2) 0.72656(14) 0.0225(3) Uani 1 1 d .
N4 N 0.2358(2) 0.0226(2) 0.77612(16) 0.0304(4) Uani 1 1 d .
H4 H 0.2088 -0.0470 0.7691 0.036 Uiso 1 1 calc R
N5 N 0.2231(2) 0.7667(2) 1.18363(15) 0.0288(4) Uani 1 1 d .
H5A H 0.1975 0.8111 1.2409 0.035 Uiso 1 1 calc R
N6 N 0.7681(2) 0.6145(2) 0.50710(15) 0.0272(4) Uani 1 1 d .
H6A H 0.8308 0.6327 0.4596 0.033 Uiso 1 1 calc R

loop_
_atom_site_aniso_label
_atom_site_aniso_U_11
_atom_site_aniso_U_22
_atom_site_aniso_U_33
_atom_site_aniso_U_23
_atom_site_aniso_U_13
_atom_site_aniso_U_12
Cd1 0.03505(13) 0.02511(11) 0.01696(10) -0.00362(8) 0.00117(8) -0.01935(9)
Cd2 0.04035(11) 0.02177(9) 0.03139(10) -0.00275(6) -0.01228(7) -0.01300(7)
Cl1 0.0340(3) 0.0253(2) 0.0276(2) -0.00488(19) -0.0015(2) -0.0182(2)
Cl2 0.0485(3) 0.0245(3) 0.0326(3) -0.0013(2) -0.0149(2) -0.0168(2)
Cl3 0.0282(2) 0.0274(2) 0.0235(2) -0.00258(19) 0.00119(19) -0.0142(2)
Cl4 0.0381(3) 0.0227(2) 0.0392(3) -0.0048(2) 0.0083(2) -0.0156(2)
Cl5 0.0461(4) 0.0522(4) 0.0369(3) -0.0055(3) 0.0005(3) -0.0327(3)
Cl6 0.0360(3) 0.0414(3) 0.0267(3) -0.0015(2) -0.0062(2) -0.0238(3)
C1 0.0212(9) 0.0214(9) 0.0201(9) -0.0021(7) -0.0012(7) -0.0108(8)
C2 0.0223(9) 0.0213(9) 0.0198(9) -0.0022(7) -0.0014(7) -0.0114(8)
C3 0.0212(9) 0.0219(9) 0.0205(9) -0.0016(7) -0.0022(7) -0.0117(8)
C4 0.0202(9) 0.0210(9) 0.0203(9) -0.0011(7) -0.0013(7) -0.0102(8)
C5 0.0297(11) 0.0238(10) 0.0231(10) -0.0057(8) 0.0031(8) -0.0151(9)
C6 0.0306(11) 0.0290(11) 0.0237(10) -0.0045(8) 0.0048(8) -0.0138(9)
C7 0.0371(12) 0.0336(12) 0.0293(11) -0.0006(9) -0.0035(9) -0.0244(10)
C8 0.0364(12) 0.0307(11) 0.0229(10) -0.0064(8) 0.0017(9) -0.0216(10)
C9 0.0235(9) 0.0207(9) 0.0192(9) -0.0025(7) -0.0016(7) -0.0111(8)
C10 0.0277(10) 0.0240(10) 0.0240(10) -0.0042(8) -0.0002(8) -0.0135(9)
C11 0.0331(11) 0.0225(10) 0.0314(11) -0.0063(8) -0.0058(9) -0.0134(9)
C12 0.0377(12) 0.0329(12) 0.0206(10) -0.0039(9) 0.0036(9) -0.0179(10)
C13 0.0355(12) 0.0291(11) 0.0215(10) -0.0047(8) 0.0020(8) -0.0198(10)
C14 0.0233(9) 0.0208(9) 0.0237(10) -0.0007(7) -0.0053(8) -0.0114(8)
C15 0.0433(13) 0.0347(12) 0.0255(11) -0.0047(9) 0.0005(9) -0.0270(11)
C16 0.0451(14) 0.0370(13) 0.0345(12) 0.0012(10) -0.0013(11) -0.0301(12)
C17 0.0344(12) 0.0276(11) 0.0300(11) -0.0068(9) -0.0055(9) -0.0145(10)
C18 0.0292(11) 0.0261(10) 0.0242(10) -0.0033(8) -0.0015(8) -0.0150(9)
N1 0.0279(9) 0.0252(9) 0.0214(8) -0.0048(7) 0.0019(7) -0.0163(8)
N2 0.0279(9) 0.0249(9) 0.0199(8) -0.0027(7) 0.0003(7) -0.0164(7)
N3 0.0259(9) 0.0228(8) 0.0215(8) -0.0035(7) 0.0007(7) -0.0143(7)
N4 0.0356(10) 0.0255(9) 0.0393(11) -0.0008(8) -0.0077(9) -0.0207(9)
N5 0.0350(10) 0.0268(9) 0.0220(9) -0.0083(7) -0.0022(7) -0.0101(8)
N6 0.0260(9) 0.0333(10) 0.0243(9) 0.0027(7) 0.0011(7) -0.0170(8)

loop_
_atom_type_symbol
_atom_type_description
_atom_type_scat_dispersion_real
_atom_type_scat_dispersion_imag
_atom_type_scat_source
C C 0.0033 0.0016 'International Tables Vol C Tables 4.2.6.8 and 6.1.1.4'
H H 0.0000 0.0000 'International Tables Vol C Tables 4.2.6.8 and 6.1.1.4'
N N 0.0061 0.0033 'International Tables Vol C Tables 4.2.6.8 and 6.1.1.4'
Cd Cd -0.8075 1.2024 'International Tables Vol C Tables 4.2.6.8 and 6.1.1.4'
Cl Cl 0.1484 0.1585 'International Tables Vol C Tables 4.2.6.8 and 6.1.1.4'

loop_
_geom_angle_atom_site_label_1
_geom_angle_atom_site_label_2
_geom_angle_atom_site_label_3
_geom_angle
_geom_angle_site_symmetry_1
_geom_angle_site_symmetry_3
Cl1 Cd1 Cl1 180.0 2_776 .
Cl1 Cd1 Cl2 87.44(3) 2_776 .
Cl1 Cd1 Cl2 92.56(3) . .
Cl1 Cd1 Cl2 92.56(3) 2_776 2_776
Cl1 Cd1 Cl2 87.44(3) . 2_776
Cl2 Cd1 Cl2 180.0 . 2_776
Cl1 Cd1 Cl3 88.21(3) 2_776 2_776
Cl1 Cd1 Cl3 91.79(3) . 2_776
Cl2 Cd1 Cl3 86.19(4) . 2_776
Cl2 Cd1 Cl3 93.81(4) 2_776 2_776
Cl1 Cd1 Cl3 91.79(3) 2_776 .
Cl1 Cd1 Cl3 88.21(3) . .
Cl2 Cd1 Cl3 93.81(4) . .
Cl2 Cd1 Cl3 86.19(4) 2_776 .
Cl3 Cd1 Cl3 180.0 2_776 .
Cl4 Cd2 Cl6 117.50(3) . .
Cl4 Cd2 Cl5 103.86(3) . .
Cl6 Cd2 Cl5 99.69(4) . .
Cl4 Cd2 Cl3 123.54(3) . .
Cl6 Cd2 Cl3 113.52(3) . .
Cl5 Cd2 Cl3 89.55(3) . .
Cd2 Cl3 Cd1 101.26(3) . .
N1 C1 N3 125.38(19) . .
N1 C1 C4 117.28(18) . .
N3 C1 C4 117.24(18) . .
N2 C2 N1 125.41(19) . .
N2 C2 C9 117.78(18) . .
N1 C2 C9 116.74(18) . .
N2 C3 N3 125.03(19) . .
N2 C3 C14 117.88(18) . .
N3 C3 C14 117.05(18) . .
C5 C4 C8 119.66(19) . .
C5 C4 C1 120.02(19) . .
C8 C4 C1 120.19(19) . .
C6 C5 C4 119.3(2) . .
C6 C5 H5 120.4 . .
C4 C5 H5 120.4 . .
N6 C6 C5 119.3(2) . .
N6 C6 H6 120.3 . .
C5 C6 H6 120.3 . .
N6 C7 C8 119.8(2) . .
N6 C7 H7 120.1 . .
C8 C7 H7 120.1 . .
C7 C8 C4 118.8(2) . .
C7 C8 H8 120.6 . .
C4 C8 H8 120.6 . .
C13 C9 C10 119.70(19) . .
C13 C9 C2 120.10(19) . .
C10 C9 C2 120.19(18) . .
C11 C10 C9 119.1(2) . .
C11 C10 H10 120.4 . .
C9 C10 H10 120.4 . .
N5 C11 C10 119.4(2) . .
N5 C11 H11 120.3 . .
C10 C11 H11 120.3 . .
N5 C12 C13 119.8(2) . .
N5 C12 H12 120.1 . .
C13 C12 H12 120.1 . .
C12 C13 C9 118.7(2) . .
C12 C13 H13 120.7 . .
C9 C13 H13 120.7 . .
C15 C14 C18 119.4(2) . .
C15 C14 C3 120.20(19) . .
C18 C14 C3 120.44(19) . .
C16 C15 C14 118.8(2) . .
C16 C15 H15 120.6 . .
C14 C15 H15 120.6 . .
N4 C16 C15 120.1(2) . .
N4 C16 H16 120.0 . .
C15 C16 H16 120.0 . .
N4 C17 C18 119.6(2) . .
N4 C17 H17 120.2 . .
C18 C17 H17 120.2 . .
C17 C18 C14 119.1(2) . .
C17 C18 H18 120.4 . .
C14 C18 H18 120.4 . .
C1 N1 C2 114.58(18) . .
C2 N2 C3 114.87(18) . .
C1 N3 C3 114.72(18) . .
C16 N4 C17 122.9(2) . .
C16 N4 H4 118.5 . .
C17 N4 H4 118.5 . .
C12 N5 C11 123.2(2) . .
C12 N5 H5A 118.4 . .
C11 N5 H5A 118.4 . .
C6 N6 C7 123.07(19) . .
C6 N6 H6A 118.5 . .
C7 N6 H6A 118.5 . .

loop_
_geom_bond_atom_site_label_1
_geom_bond_atom_site_label_2
_geom_bond_distance
_geom_bond_site_symmetry_2
Cd1 Cl1 2.6124(10) 2_776
Cd1 Cl1 2.6124(10) .
Cd1 Cl2 2.6385(9) .
Cd1 Cl2 2.6385(9) 2_776
Cd1 Cl3 2.6724(10) 2_776
Cd1 Cl3 2.6724(10) .
Cd2 Cl4 2.4360(11) .
Cd2 Cl6 2.4506(9) .
Cd2 Cl5 2.5266(11) .
Cd2 Cl3 2.5638(9) .
C1 N1 1.334(3) .
C1 N3 1.336(3) .
C1 C4 1.485(3) .
C2 N2 1.332(3) .
C2 N1 1.336(3) .
C2 C9 1.490(3) .
C3 N2 1.337(3) .
C3 N3 1.337(3) .
C3 C14 1.484(3) .
C4 C5 1.385(3) .
C4 C8 1.394(3) .
C5 C6 1.381(3) .
C5 H5 0.9300 .
C6 N6 1.335(3) .
C6 H6 0.9300 .
C7 N6 1.336(3) .
C7 C8 1.375(3) .
C7 H7 0.9300 .
C8 H8 0.9300 .
C9 C13 1.393(3) .
C9 C10 1.394(3) .
C10 C11 1.379(3) .
C10 H10 0.9300 .
C11 N5 1.336(3) .
C11 H11 0.9300 .
C12 N5 1.335(3) .
C12 C13 1.380(3) .
C12 H12 0.9300 .
C13 H13 0.9300 .
C14 C15 1.388(3) .
C14 C18 1.393(3) .
C15 C16 1.378(3) .
C15 H15 0.9300 .
C16 N4 1.330(3) .
C16 H16 0.9300 .
C17 N4 1.332(3) .
C17 C18 1.377(3) .
C17 H17 0.9300 .
C18 H18 0.9300 .
N4 H4 0.8600 .
N5 H5A 0.8600 .
N6 H6A 0.8600 .

loop_
_geom_hbond_atom_site_label_D
_geom_hbond_atom_site_label_H
_geom_hbond_atom_site_label_A
_geom_hbond_distance_DH
_geom_hbond_distance_HA
_geom_hbond_distance_DA
_geom_hbond_angle_DHA
_geom_hbond_site_symmetry_A
N6 H6A Cl4 0.86 2.84 3.408(2) 124.6 2_766
N6 H6A Cl1 0.86 2.48 3.203(2) 142.8 2_776
N5 H5A Cl3 0.86 2.46 3.224(2) 148.4 2_677
N5 H5A Cl1 0.86 2.95 3.526(2) 126.3 2_677
N4 H4 Cl6 0.86 2.64 3.256(2) 129.9 1_445
N4 H4 Cl2 0.86 2.56 3.258(2) 138.7 2_666
C16 H16 Cl6 0.93 2.66 3.437(3) 141.0 2_667
C16 H16 Cl6 0.93 2.73 3.310(3) 121.5 1_445
C15 H15 Cl5 0.93 2.99 3.655(3) 130.1 2_667
C12 H12 Cl4 0.93 2.59 3.354(3) 140.1 2_667
C12 H12 Cl1 0.93 2.80 3.461(3) 129.3 2_677
C11 H11 Cl5 0.93 2.82 3.722(3) 163.6 2_677
C10 H10 Cl5 0.93 2.79 3.659(3) 155.1 .
C8 H8 Cl5 0.93 2.79 3.549(3) 139.9 .
C7 H7 Cl3 0.93 2.78 3.695(3) 166.7 .
C6 H6 Cl4 0.93 2.66 3.326(2) 129.2 2_766
C6 H6 Cl2 0.93 2.64 3.399(3) 139.0 1_545
